data_1573390
loop_
_publ_author_name
'Ni, Yu-Rong'
'Pillay, Michael Nivendran'
'Chiu, Tzu-Hao'
'Liang, Hao'
'Kahlal, Samia'
'Chen, Jie-Ying'
'Chen, Yuan-Jang'
'Saillard, Jean-Yves'
'Liu, Chen-Wei'

_publ_section_title
;
 Sulfide-mediated growth of NIR Luminescent Pd/Ag atomically precise
 nanoclusters
;
_journal_name_full Nanoscale
_journal_paper_doi 10.1039/D4NR04136D
_journal_year 2025
_chemical_formula_sum 'C96 H216 Ag14 O24 P12 Pd6 S25'
_chemical_formula_weight 5076.40
_space_group_crystal_system triclinic
_space_group_IT_number 2
_space_group_name_Hall '-P 1'
_space_group_name_H-M_alt 'P -1'
_atom_sites_solution_hydrogens geom
_audit_creation_method SHELXL-2018/3
_audit_update_record
;
2024-08-26 deposited with the CCDC.	2024-12-04 downloaded from the CCDC.
;
_cell_angle_alpha 119.776(6)
_cell_angle_beta 93.951(10)
_cell_angle_gamma 103.556(7)
_cell_formula_units_Z 1
_cell_length_a 15.605(5)
_cell_length_b 18.060(5)
_cell_length_c 18.102(8)
_cell_measurement_reflns_used 9880
_cell_measurement_temperature 296(2)
_cell_measurement_theta_max 25.09
_cell_measurement_theta_min 2.22
_cell_volume 4200(3)
_computing_cell_refinement 'Bruker SAINT'
_computing_data_collection 'Bruker APEX2'
_computing_data_reduction 'Bruker SAINT'
_computing_molecular_graphics 'Bruker SHELXTL'
_computing_publication_material 'Bruker SHELXTL'
_computing_structure_refinement 'SHELXL-2018/3 (Sheldrick, 2018)'
_computing_structure_solution 'SHELXT 2014/4 (Sheldrick, 2014)'
_diffrn_ambient_temperature 296(2)
_diffrn_measured_fraction_theta_full 0.999
_diffrn_measured_fraction_theta_max 0.999
_diffrn_measurement_device_type 'Bruker APEX-II CCD'
_diffrn_measurement_method '\f and \w scans'
_diffrn_radiation_type MoK\a
_diffrn_radiation_wavelength 0.71073
_diffrn_reflns_av_R_equivalents 0.0313
_diffrn_reflns_av_unetI/netI 0.0314
_diffrn_reflns_Laue_measured_fraction_full 0.999
_diffrn_reflns_Laue_measured_fraction_max 0.999
_diffrn_reflns_limit_h_max 18
_diffrn_reflns_limit_h_min -18
_diffrn_reflns_limit_k_max 21
_diffrn_reflns_limit_k_min -21
_diffrn_reflns_limit_l_max 21
_diffrn_reflns_limit_l_min -21
_diffrn_reflns_number 48336
_diffrn_reflns_point_group_measured_fraction_full 0.999
_diffrn_reflns_point_group_measured_fraction_max 0.999
_diffrn_reflns_theta_full 24.999
_diffrn_reflns_theta_max 24.999
_diffrn_reflns_theta_min 1.611
_exptl_absorpt_coefficient_mu 2.692
_exptl_absorpt_correction_T_max 0.7452
_exptl_absorpt_correction_T_min 0.6206
_exptl_absorpt_correction_type multi-scan
_exptl_absorpt_process_details SADABS
_exptl_crystal_colour black
_exptl_crystal_density_diffrn 2.007
_exptl_crystal_description block
_exptl_crystal_F_000 2498
_exptl_crystal_size_max 0.190
_exptl_crystal_size_mid 0.170
_exptl_crystal_size_min 0.130
_refine_diff_density_max 1.107
_refine_diff_density_min -0.716
_refine_diff_density_rms 0.121
_refine_ls_extinction_method none
_refine_ls_goodness_of_fit_ref 1.068
_refine_ls_hydrogen_treatment constr
_refine_ls_matrix_type full
_refine_ls_number_parameters 800
_refine_ls_number_reflns 14786
_refine_ls_number_restraints 518
_refine_ls_restrained_S_all 1.079
_refine_ls_R_factor_all 0.1024
_refine_ls_R_factor_gt 0.0647
_refine_ls_shift/su_max 0.000
_refine_ls_shift/su_mean 0.000
_refine_ls_structure_factor_coef Fsqd
_refine_ls_weighting_details 'w=1/[\s^2^(Fo^2^)+(0.0976P)^2^+19.1642P] where P=(Fo^2^+2Fc^2^)/3'
_refine_ls_weighting_scheme calc
_refine_ls_wR_factor_gt 0.1816
_refine_ls_wR_factor_ref 0.2312
_reflns_Friedel_coverage 0.000
_reflns_number_gt 9005
_reflns_number_total 14786
_reflns_threshold_expression 'I > 2\s(I)'
_cod_data_source_file d4nr04136d2.cif
_cod_data_source_block 2
_cod_database_code 1573390
_shelx_shelxl_version_number 2018/3
_shelx_space_group_comment
; 
The symmetry employed for this shelxl refinement is uniquely defined 
by the following loop, which should always be used as a source of 
symmetry information in preference to the above space-group names. 
They are only intended as comments. 
;
_shelx_estimated_absorpt_t_min 0.629
_shelx_estimated_absorpt_t_max 0.721

loop_
_space_group_symop_operation_xyz
'x, y, z'
'-x, -y, -z'

loop_
_atom_site_label
_atom_site_type_symbol
_atom_site_fract_x
_atom_site_fract_y
_atom_site_fract_z
_atom_site_U_iso_or_equiv
_atom_site_adp_type
_atom_site_occupancy
_atom_site_site_symmetry_order
_atom_site_calc_flag
_atom_site_refinement_flags_posn
_atom_site_refinement_flags_adp
_atom_site_refinement_flags_occupancy
_atom_site_disorder_assembly
_atom_site_disorder_group
Ag1 Ag 0.28456(7) 0.43818(7) 0.46678(7) 0.1038(3) Uani 1 1 d . . . . .
Ag2 Ag 0.37313(8) 0.31310(6) 0.51021(7) 0.1086(3) Uani 1 1 d . . . . .
Ag3 Ag 0.49578(9) 0.23417(7) 0.40313(8) 0.1222(4) Uani 1 1 d . . . . .
Ag4 Ag 0.62498(8) 0.35589(7) 0.36885(6) 0.1047(3) Uani 1 1 d . . . . .
Ag5 Ag 0.64646(8) 0.57096(7) 0.70041(6) 0.1068(3) Uani 1 1 d . . . . .
Ag6 Ag 0.48651(9) 0.32773(8) 0.23485(7) 0.1231(4) Uani 1 1 d . . . . .
Ag7 Ag 0.51764(9) 0.40850(8) 0.66861(7) 0.1268(4) Uani 1 1 d . . . . .
C1 C 0.174(2) 0.561(2) 0.2467(18) 0.267(15) Uani 1 1 d D . . . .
H1A H 0.181330 0.502401 0.224113 0.321 Uiso 1 1 calc R U . . .
H1B H 0.232337 0.600329 0.252952 0.321 Uiso 1 1 calc R U . . .
C2 C 0.111(2) 0.5525(19) 0.1729(15) 0.44(3) Uani 1 1 d D . . . .
H2 H 0.064889 0.493861 0.136988 0.524 Uiso 1 1 calc R U . . .
C3 C 0.075(2) 0.629(3) 0.227(2) 0.37(2) Uani 1 1 d D U . . .
H3A H 0.124637 0.682873 0.263416 0.554 Uiso 1 1 calc R U . . .
H3B H 0.039613 0.615220 0.261979 0.554 Uiso 1 1 calc R U . . .
H3C H 0.038158 0.637277 0.188448 0.554 Uiso 1 1 calc R U . . .
C4 C 0.158(3) 0.588(4) 0.121(2) 0.54(4) Uani 1 1 d D . . . .
H4A H 0.186075 0.546001 0.082567 0.803 Uiso 1 1 calc R U . . .
H4B H 0.115085 0.596251 0.088055 0.803 Uiso 1 1 calc R U . . .
H4C H 0.203998 0.644526 0.160713 0.803 Uiso 1 1 calc R U . . .
C5 C 0.1355(19) 0.6772(15) 0.5077(17) 0.271(12) Uani 1 1 d D U . . .
H5A H 0.086920 0.671616 0.467045 0.325 Uiso 1 1 calc R U . . .
H5B H 0.185644 0.729213 0.522831 0.325 Uiso 1 1 calc R U . . .
C6 C 0.104(2) 0.6900(16) 0.5892(14) 0.270(14) Uani 1 1 d D . . . .
H6 H 0.142050 0.686216 0.631514 0.324 Uiso 1 1 calc R U . . .
C7 C 0.084(3) 0.7778(19) 0.6187(19) 0.36(2) Uani 1 1 d D . . . .
H7A H 0.139880 0.826332 0.646682 0.537 Uiso 1 1 calc R U . . .
H7B H 0.055298 0.775994 0.569012 0.537 Uiso 1 1 calc R U . . .
H7C H 0.045155 0.786626 0.659054 0.537 Uiso 1 1 calc R U . . .
C8 C 0.0100(18) 0.625(2) 0.548(3) 0.33(2) Uani 1 1 d D . . . .
H8A H 0.012550 0.565247 0.526456 0.496 Uiso 1 1 calc R U . . .
H8B H -0.026308 0.639420 0.591326 0.496 Uiso 1 1 calc R U . . .
H8C H -0.016165 0.628788 0.501284 0.496 Uiso 1 1 calc R U . . .
C9 C 0.132(2) 0.176(2) 0.1621(11) 0.262(13) Uani 1 1 d D . . . .
H9A H 0.113614 0.111335 0.135014 0.314 Uiso 1 1 calc R U . . .
H9B H 0.187461 0.192960 0.145161 0.314 Uiso 1 1 calc R U . . .
C10 C 0.0601(19) 0.1992(17) 0.1245(18) 0.303(18) Uani 1 1 d D . . . .
H10 H 0.064158 0.262139 0.148069 0.363 Uiso 1 1 calc R U . . .
C11 C -0.017(3) 0.139(3) 0.135(2) 0.41(3) Uani 1 1 d D . . . .
H11A H -0.023780 0.168458 0.194304 0.619 Uiso 1 1 calc R U . . .
H11B H -0.072378 0.125717 0.097145 0.619 Uiso 1 1 calc R U . . .
H11C H -0.005222 0.083781 0.119655 0.619 Uiso 1 1 calc R U . . .
C12 C 0.055(3) 0.138(3) 0.0283(19) 0.43(3) Uani 1 1 d D . . . .
H12A H 0.010982 0.145121 -0.005269 0.649 Uiso 1 1 calc R U . . .
H12B H 0.113118 0.153198 0.015606 0.649 Uiso 1 1 calc R U . . .
H12C H 0.038139 0.076760 0.013389 0.649 Uiso 1 1 calc R U . . .
C13 C 0.174(2) 0.0538(15) 0.321(2) 0.34(2) Uani 1 1 d D . . . .
H13A H 0.183655 0.100151 0.382391 0.409 Uiso 1 1 calc R U . . .
H13B H 0.228186 0.036033 0.314749 0.409 Uiso 1 1 calc R U . . .
C14 C 0.100(2) -0.0262(18) 0.307(2) 0.39(3) Uani 1 1 d D . . . .
H14 H 0.103340 -0.044785 0.349369 0.467 Uiso 1 1 calc R U . . .
C15 C 0.099(3) -0.0919(19) 0.213(3) 0.51(4) Uani 1 1 d D . . . .
H15A H 0.054435 -0.148433 0.192267 0.764 Uiso 1 1 calc R U . . .
H15B H 0.085084 -0.068610 0.177445 0.764 Uiso 1 1 calc R U . . .
H15C H 0.157568 -0.100357 0.208392 0.764 Uiso 1 1 calc R U . . .
C16 C 0.019(2) 0.001(3) 0.291(4) 0.55(4) Uani 1 1 d D . . . .
H16A H -0.035799 -0.044374 0.280435 0.827 Uiso 1 1 calc R U . . .
H16B H 0.021136 0.057078 0.341365 0.827 Uiso 1 1 calc R U . . .
H16C H 0.019319 0.006713 0.241220 0.827 Uiso 1 1 calc R U . . .
C17 C 0.6346(17) 0.007(2) 0.144(2) 0.273(11) Uani 1 1 d D U . A 1
H17A H 0.576349 -0.039101 0.121933 0.328 Uiso 1 1 calc R U . A 1
H17B H 0.655199 0.027246 0.204269 0.328 Uiso 1 1 calc R U . A 1
C18 C 0.7016(19) -0.0350(18) 0.0919(14) 0.304(12) Uani 1 1 d D U . A 1
H18 H 0.691302 -0.058675 0.029097 0.365 Uiso 1 1 calc R U . A 1
C19 C 0.706(2) -0.0977(19) 0.125(3) 0.389(18) Uani 1 1 d D U . A 1
H19A H 0.654340 -0.150910 0.092443 0.583 Uiso 1 1 calc R U . A 1
H19B H 0.760146 -0.113665 0.116295 0.583 Uiso 1 1 calc R U . A 1
H19C H 0.704646 -0.067874 0.185438 0.583 Uiso 1 1 calc R U . A 1
C20 C 0.7876(16) 0.040(2) 0.152(3) 0.390(17) Uani 1 1 d D U . A 1
H20A H 0.796168 0.087360 0.140236 0.585 Uiso 1 1 calc R U . A 1
H20B H 0.782671 0.063323 0.211679 0.585 Uiso 1 1 calc R U . A 1
H20C H 0.838171 0.017532 0.142536 0.585 Uiso 1 1 calc R U . A 1
C21 C 0.4017(17) 0.0192(17) 0.1097(16) 0.226(11) Uani 1 1 d D . . . .
H21A H 0.424866 -0.021940 0.062961 0.271 Uiso 1 1 calc R U . . .
H21B H 0.382809 0.056269 0.091553 0.271 Uiso 1 1 calc R U . . .
C22 C 0.3192(18) -0.0353(18) 0.1214(19) 0.279(16) Uani 1 1 d D . . . .
H22 H 0.303000 -0.002600 0.177717 0.335 Uiso 1 1 calc R U . . .
C23 C 0.247(3) -0.065(3) 0.043(3) 0.44(3) Uani 1 1 d D . . . .
H23A H 0.223168 -0.017167 0.054467 0.664 Uiso 1 1 calc R U . . .
H23B H 0.272580 -0.082002 -0.007305 0.664 Uiso 1 1 calc R U . . .
H23C H 0.199002 -0.116073 0.032956 0.664 Uiso 1 1 calc R U . . .
C24 C 0.363(3) -0.105(2) 0.113(3) 0.40(3) Uani 1 1 d D . . . .
H24A H 0.407472 -0.079596 0.165271 0.604 Uiso 1 1 calc R U . . .
H24B H 0.317620 -0.156152 0.104333 0.604 Uiso 1 1 calc R U . . .
H24C H 0.391198 -0.122081 0.064071 0.604 Uiso 1 1 calc R U . . .
C25 C 0.8268(17) 0.6596(14) 0.3299(16) 0.262(13) Uani 1 1 d D . . . .
H25A H 0.766782 0.658923 0.311056 0.314 Uiso 1 1 calc R U . . .
H25B H 0.852486 0.634954 0.278767 0.314 Uiso 1 1 calc R U . . .
C26 C 0.8842(17) 0.7566(13) 0.3928(16) 0.288(17) Uani 1 1 d D . . . .
H26 H 0.865409 0.792491 0.446730 0.346 Uiso 1 1 calc R U . . .
C27 C 0.9752(16) 0.743(2) 0.399(2) 0.46(3) Uani 1 1 d D . . . .
H27A H 0.981784 0.722762 0.438674 0.685 Uiso 1 1 calc R U . . .
H27B H 0.980110 0.698399 0.342411 0.685 Uiso 1 1 calc R U . . .
H27C H 1.021804 0.798327 0.419917 0.685 Uiso 1 1 calc R U . . .
C28 C 0.891(3) 0.787(2) 0.328(3) 0.54(4) Uani 1 1 d D . . . .
H28A H 0.836369 0.798864 0.317171 0.805 Uiso 1 1 calc R U . . .
H28B H 0.941323 0.840519 0.352519 0.805 Uiso 1 1 calc R U . . .
H28C H 0.899630 0.740591 0.275013 0.805 Uiso 1 1 calc R U . . .
C29 C 0.775(2) 0.3648(13) 0.1903(19) 0.301(16) Uani 1 1 d D . . . .
H29A H 0.724729 0.336419 0.140295 0.361 Uiso 1 1 calc R U . . .
H29B H 0.762459 0.339711 0.226406 0.361 Uiso 1 1 calc R U . . .
C30 C 0.8665(16) 0.3655(18) 0.1658(18) 0.341(16) Uani 1 1 d D U . . .
H30 H 0.919787 0.403057 0.213951 0.409 Uiso 1 1 calc R U . . .
C31 C 0.850(3) 0.265(2) 0.118(3) 0.44(2) Uani 1 1 d D U . . .
H31A H 0.847921 0.245722 0.158523 0.665 Uiso 1 1 calc R U . . .
H31B H 0.794163 0.234476 0.075279 0.665 Uiso 1 1 calc R U . . .
H31C H 0.898755 0.250912 0.088679 0.665 Uiso 1 1 calc R U . . .
C32 C 0.867(3) 0.376(3) 0.087(3) 0.46(3) Uani 1 1 d D . . . .
H32A H 0.876891 0.437798 0.106221 0.684 Uiso 1 1 calc R U . . .
H32B H 0.914681 0.356514 0.059829 0.684 Uiso 1 1 calc R U . . .
H32C H 0.810090 0.340078 0.046429 0.684 Uiso 1 1 calc R U . . .
C33 C 0.6027(15) 0.158(3) 0.605(2) 0.378(15) Uani 1 1 d D U . . .
H33A H 0.646040 0.188892 0.585735 0.454 Uiso 1 1 calc R U . . .
H33B H 0.588356 0.093886 0.563329 0.454 Uiso 1 1 calc R U . . .
C34 C 0.646(3) 0.179(4) 0.694(2) 0.413(17) Uani 1 1 d D U . . .
H34 H 0.661371 0.244147 0.734263 0.495 Uiso 1 1 calc R U . . .
C35 C 0.734(2) 0.161(4) 0.672(3) 0.49(2) Uani 1 1 d D U . . .
H35A H 0.776660 0.213654 0.680933 0.740 Uiso 1 1 calc R U . . .
H35B H 0.758783 0.143573 0.709643 0.740 Uiso 1 1 calc R U . . .
H35C H 0.722856 0.112729 0.612579 0.740 Uiso 1 1 calc R U . . .
C36 C 0.552(3) 0.137(4) 0.699(4) 0.53(3) Uani 1 1 d D U . . .
H36A H 0.520007 0.181009 0.718253 0.801 Uiso 1 1 calc R U . . .
H36B H 0.519703 0.086881 0.642117 0.801 Uiso 1 1 calc R U . . .
H36C H 0.555630 0.117726 0.739182 0.801 Uiso 1 1 calc R U . . .
C37 C 0.347(2) 0.058(2) 0.633(2) 0.392(15) Uani 1 1 d D U . . .
H37A H 0.369076 0.110433 0.691504 0.470 Uiso 1 1 calc R U . . .
H37B H 0.377671 0.015485 0.626338 0.470 Uiso 1 1 calc R U . . .
C38 C 0.245(2) 0.016(2) 0.6167(19) 0.421(17) Uani 1 1 d D U . . .
H38 H 0.216070 0.030075 0.666434 0.505 Uiso 1 1 calc R U . . .
C39 C 0.215(3) 0.039(3) 0.551(4) 0.54(3) Uani 1 1 d D U . . .
H39A H 0.214456 0.100281 0.580840 0.813 Uiso 1 1 calc R U . . .
H39B H 0.257295 0.032546 0.512926 0.813 Uiso 1 1 calc R U . . .
H39C H 0.156164 -0.000177 0.516433 0.813 Uiso 1 1 calc R U . . .
C40 C 0.240(3) -0.0803(17) 0.552(3) 0.47(2) Uani 1 1 d D U . . .
H40A H 0.257451 -0.106426 0.583899 0.699 Uiso 1 1 calc R U . . .
H40B H 0.179892 -0.114088 0.518211 0.699 Uiso 1 1 calc R U . . .
H40C H 0.281022 -0.081365 0.514704 0.699 Uiso 1 1 calc R U . . .
C41 C 0.764(2) 0.640(3) 0.983(3) 0.371(14) Uani 1 1 d D U . . .
H41A H 0.789355 0.673054 0.956962 0.445 Uiso 1 1 calc R U . . .
H41B H 0.767065 0.579332 0.948954 0.445 Uiso 1 1 calc R U . . .
C42 C 0.816(3) 0.686(4) 1.077(3) 0.409(16) Uani 1 1 d D U . . .
H42 H 0.821726 0.747870 1.095317 0.491 Uiso 1 1 calc R U . . .
C43 C 0.909(3) 0.686(4) 1.058(3) 0.48(2) Uani 1 1 d D U . . .
H43A H 0.916735 0.700724 1.013993 0.719 Uiso 1 1 calc R U . . .
H43B H 0.954800 0.729008 1.109802 0.719 Uiso 1 1 calc R U . . .
H43C H 0.915317 0.627117 1.036464 0.719 Uiso 1 1 calc R U . . .
C44 C 0.745(4) 0.673(4) 1.128(3) 0.50(3) Uani 1 1 d D U . . .
H44A H 0.692506 0.683827 1.109641 0.750 Uiso 1 1 calc R U . . .
H44B H 0.729864 0.613141 1.115577 0.750 Uiso 1 1 calc R U . . .
H44C H 0.769348 0.715032 1.188915 0.750 Uiso 1 1 calc R U . . .
C45 C 0.468(2) 0.578(2) 0.969(3) 0.41(2) Uani 1 1 d D . . . .
H45A H 0.503695 0.565128 1.004613 0.487 Uiso 1 1 calc R U . . .
H45B H 0.422938 0.523369 0.923852 0.487 Uiso 1 1 calc R U . . .
C46 C 0.425(2) 0.649(2) 1.025(2) 0.44(2) Uani 1 1 d D U . . .
H46 H 0.431259 0.686036 0.998794 0.534 Uiso 1 1 calc R U . . .
C47 C 0.3267(18) 0.590(3) 0.986(3) 0.50(2) Uani 1 1 d D U . . .
H47A H 0.312225 0.571046 0.925001 0.754 Uiso 1 1 calc R U . . .
H47B H 0.317798 0.539079 0.990908 0.754 Uiso 1 1 calc R U . . .
H47C H 0.288055 0.624230 1.015893 0.754 Uiso 1 1 calc R U . . .
C48 C 0.502(3) 0.705(4) 1.1053(15) 0.50(2) Uani 1 1 d D U . . .
H48A H 0.554747 0.729793 1.090707 0.750 Uiso 1 1 calc R U . . .
H48B H 0.484930 0.753098 1.150411 0.750 Uiso 1 1 calc R U . . .
H48C H 0.514673 0.667947 1.125427 0.750 Uiso 1 1 calc R U . . .
O1 O 0.1641(10) 0.5885(10) 0.3267(10) 0.191(6) Uani 1 1 d D . . . .
O2 O 0.1631(11) 0.5997(12) 0.4679(11) 0.212(6) Uani 1 1 d D . . . .
O3 O 0.1517(10) 0.2155(9) 0.2534(9) 0.188(5) Uani 1 1 d D . . . .
O4 O 0.1711(10) 0.0981(8) 0.2728(10) 0.200(6) Uani 1 1 d . . . . .
O5 O 0.6243(13) 0.0740(9) 0.1388(9) 0.208(7) Uani 1 1 d . . . . .
O6 O 0.4706(10) 0.0735(8) 0.1827(7) 0.158(4) Uani 1 1 d . . . . .
O7 O 0.8186(10) 0.6032(9) 0.3629(10) 0.194(6) Uani 1 1 d D . . . .
O8 O 0.8000(11) 0.4603(12) 0.2379(10) 0.197(6) Uani 1 1 d D . . . .
O9 O 0.5214(12) 0.1828(12) 0.6040(13) 0.236(7) Uani 1 1 d D U . . .
O10 O 0.3656(14) 0.0856(12) 0.5689(12) 0.246(7) Uani 1 1 d D U . . .
O11 O 0.6722(17) 0.6384(15) 0.9866(13) 0.257(8) Uani 1 1 d D U . . .
O12 O 0.5239(16) 0.6204(15) 0.9332(12) 0.267(9) Uani 1 1 d D . . . .
P1 P 0.2172(3) 0.5711(3) 0.3883(3) 0.1312(14) Uani 1 1 d . . . . .
P2 P 0.2183(3) 0.1981(3) 0.3083(3) 0.1287(13) Uani 1 1 d . . . . .
P3 P 0.5671(4) 0.1366(3) 0.1960(3) 0.1280(14) Uani 1 1 d . . . . .
P4 P 0.7559(3) 0.5027(3) 0.3168(3) 0.1302(14) Uani 1 1 d . . . . .
P5 P 0.4198(5) 0.1632(3) 0.5542(4) 0.162(2) Uani 1 1 d D . . . .
P6 P 0.6201(5) 0.6008(4) 0.8970(3) 0.164(2) Uani 1 1 d . . . . .
Pd1 Pd 0.42291(7) 0.57639(6) 0.46894(5) 0.0880(3) Uani 1 1 d . . . . .
Pd2 Pd 0.56433(7) 0.49845(6) 0.39183(6) 0.0888(3) Uani 1 1 d . . . . .
Pd3 Pd 0.42125(7) 0.35877(6) 0.39003(6) 0.0893(3) Uani 1 1 d . . . . .
S1 S 0.1967(3) 0.4405(3) 0.3375(3) 0.1294(12) Uani 1 1 d . . . . .
S2 S 0.3434(3) 0.6528(3) 0.4301(2) 0.1200(11) Uani 1 1 d . . . . .
S3 S 0.2069(3) 0.2747(3) 0.4305(3) 0.1284(13) Uani 1 1 d . . . . .
S4 S 0.3395(3) 0.2092(2) 0.2797(2) 0.1201(11) Uani 1 1 d . . . . .
S5 S 0.5588(4) 0.2112(3) 0.1481(3) 0.1522(17) Uani 1 1 d . . . . .
S6 S 0.6238(3) 0.1963(3) 0.3221(3) 0.1357(14) Uani 1 1 d . . . . .
S7 S 0.6287(3) 0.4884(3) 0.2740(3) 0.1210(12) Uani 1 1 d . . . . .
S8 S 0.7836(3) 0.4668(3) 0.4005(3) 0.1277(12) Uani 1 1 d . . . . .
S9 S 0.4144(5) 0.1203(3) 0.4326(4) 0.199(3) Uani 1 1 d . . . . .
S10 S 0.3831(4) 0.2708(3) 0.6269(3) 0.1474(16) Uani 1 1 d . . . . .
S11 S 0.6067(5) 0.4758(4) 0.8168(3) 0.193(3) Uani 1 1 d . . . . .
S12 S 0.6556(3) 0.6877(3) 0.8610(2) 0.1397(14) Uani 1 1 d . . . . .
S13 S 0.500000 0.500000 0.500000 0.0864(11) Uani 1 2 d S . P . .

loop_
_atom_site_aniso_label
_atom_site_aniso_U_11
_atom_site_aniso_U_22
_atom_site_aniso_U_33
_atom_site_aniso_U_23
_atom_site_aniso_U_13
_atom_site_aniso_U_12
Ag1 0.1114(7) 0.0945(6) 0.1040(7) 0.0524(5) 0.0234(5) 0.0300(5)
Ag2 0.1464(9) 0.0838(6) 0.0987(7) 0.0546(5) 0.0284(6) 0.0252(6)
Ag3 0.1647(10) 0.0895(7) 0.1223(8) 0.0593(6) 0.0431(7) 0.0448(7)
Ag4 0.1412(8) 0.0921(6) 0.0932(6) 0.0504(5) 0.0395(6) 0.0493(6)
Ag5 0.1413(9) 0.0959(6) 0.0789(6) 0.0423(5) 0.0131(5) 0.0420(6)
Ag6 0.1636(10) 0.1116(8) 0.0866(6) 0.0419(6) 0.0229(6) 0.0561(7)
Ag7 0.1712(11) 0.1161(8) 0.1034(7) 0.0706(7) 0.0209(7) 0.0346(7)
C1 0.37(4) 0.29(4) 0.181(19) 0.14(3) 0.03(2) 0.14(3)
C2 0.58(6) 0.64(8) 0.27(3) 0.29(4) 0.08(4) 0.40(6)
C3 0.39(3) 0.38(3) 0.38(3) 0.216(19) 0.043(16) 0.155(19)
C4 0.78(9) 0.82(11) 0.28(5) 0.38(7) 0.15(5) 0.49(9)
C5 0.282(15) 0.266(14) 0.270(15) 0.135(9) 0.057(10) 0.110(10)
C6 0.28(3) 0.25(3) 0.31(3) 0.14(3) 0.13(3) 0.14(2)
C7 0.41(5) 0.25(3) 0.37(5) 0.11(3) 0.07(4) 0.17(3)
C8 0.28(3) 0.27(3) 0.51(6) 0.23(4) 0.09(3) 0.12(3)
C9 0.31(3) 0.26(3) 0.168(13) 0.09(2) 0.03(2) 0.09(3)
C10 0.24(3) 0.35(5) 0.21(2) 0.12(3) -0.07(2) 0.02(3)
C11 0.31(3) 0.53(8) 0.32(4) 0.24(5) -0.03(4) -0.01(4)
C12 0.40(5) 0.53(7) 0.20(2) 0.13(3) -0.05(3) 0.03(5)
C13 0.50(5) 0.136(19) 0.31(4) 0.12(2) 0.08(4) -0.01(3)
C14 0.42(5) 0.17(3) 0.51(6) 0.16(3) 0.10(5) 0.01(3)
C15 0.49(7) 0.22(4) 0.54(7) 0.07(4) 0.08(6) -0.04(4)
C16 0.51(5) 0.38(7) 0.81(12) 0.33(8) 0.18(7) 0.15(5)
C17 0.309(14) 0.255(13) 0.289(15) 0.161(10) 0.056(9) 0.105(10)
C18 0.305(14) 0.295(14) 0.324(16) 0.154(9) 0.061(9) 0.136(10)
C19 0.43(3) 0.36(2) 0.42(3) 0.223(19) 0.063(17) 0.160(16)
C20 0.352(18) 0.39(2) 0.40(2) 0.200(17) 0.063(17) 0.088(15)
C21 0.22(2) 0.19(2) 0.179(18) 0.048(17) 0.003(14) 0.039(16)
C22 0.24(3) 0.15(2) 0.28(3) 0.05(2) -0.01(2) -0.028(18)
C23 0.25(3) 0.43(7) 0.39(5) 0.09(5) -0.06(3) 0.03(4)
C24 0.60(7) 0.21(3) 0.33(5) 0.11(3) 0.02(4) 0.11(4)
C25 0.35(3) 0.22(2) 0.29(3) 0.17(2) 0.17(3) 0.09(2)
C26 0.34(4) 0.21(2) 0.39(4) 0.21(3) 0.12(3) 0.06(2)
C27 0.34(4) 0.47(8) 0.68(10) 0.40(8) 0.11(4) 0.10(4)
C28 0.63(8) 0.53(7) 0.70(9) 0.53(8) 0.15(8) 0.09(7)
C29 0.29(3) 0.245(18) 0.28(4) 0.11(3) 0.06(3) 0.00(2)
C30 0.332(18) 0.341(17) 0.344(19) 0.166(10) 0.104(11) 0.124(11)
C31 0.46(3) 0.39(2) 0.47(3) 0.206(17) 0.115(19) 0.162(19)
C32 0.68(9) 0.47(6) 0.40(5) 0.24(5) 0.36(6) 0.38(7)
C33 0.371(17) 0.373(18) 0.393(17) 0.195(11) 0.082(9) 0.140(11)
C34 0.412(18) 0.42(2) 0.415(18) 0.222(12) 0.059(9) 0.144(11)
C35 0.46(2) 0.50(3) 0.52(3) 0.250(19) 0.077(16) 0.20(2)
C36 0.53(3) 0.55(3) 0.52(3) 0.29(2) 0.17(2) 0.133(17)
C37 0.421(18) 0.412(18) 0.372(17) 0.238(12) 0.100(10) 0.099(9)
C38 0.418(18) 0.424(19) 0.420(19) 0.233(12) 0.117(10) 0.101(10)
C39 0.56(3) 0.56(3) 0.54(3) 0.30(2) 0.057(16) 0.21(2)
C40 0.48(3) 0.43(2) 0.47(3) 0.242(16) 0.110(19) 0.111(17)
C41 0.363(15) 0.373(18) 0.375(16) 0.194(11) 0.084(10) 0.118(11)
C42 0.400(17) 0.419(19) 0.403(17) 0.215(12) 0.065(9) 0.129(11)
C43 0.43(2) 0.50(3) 0.48(3) 0.234(19) 0.086(16) 0.17(2)
C44 0.52(3) 0.53(3) 0.45(3) 0.28(2) 0.13(2) 0.133(18)
C45 0.53(5) 0.43(5) 0.46(4) 0.35(3) 0.21(4) 0.19(4)
C46 0.44(2) 0.45(2) 0.44(2) 0.230(14) 0.123(11) 0.142(11)
C47 0.47(2) 0.52(3) 0.50(3) 0.26(2) 0.120(18) 0.151(18)
C48 0.50(3) 0.51(3) 0.48(3) 0.265(19) 0.106(17) 0.13(2)
O1 0.215(13) 0.197(13) 0.173(11) 0.103(11) -0.007(10) 0.090(11)
O2 0.236(15) 0.265(17) 0.205(14) 0.146(14) 0.067(12) 0.137(14)
O3 0.187(12) 0.155(11) 0.150(9) 0.049(9) -0.020(9) 0.022(9)
O4 0.207(13) 0.094(8) 0.203(14) 0.038(8) 0.047(10) -0.016(8)
O5 0.35(2) 0.146(10) 0.151(11) 0.065(9) 0.094(12) 0.136(13)
O6 0.201(12) 0.122(8) 0.116(8) 0.046(7) 0.030(7) 0.034(8)
O7 0.222(14) 0.163(11) 0.210(14) 0.111(10) 0.103(11) 0.038(10)
O8 0.214(14) 0.238(15) 0.179(13) 0.130(13) 0.104(11) 0.073(12)
O9 0.268(11) 0.219(10) 0.241(11) 0.146(8) 0.049(8) 0.055(8)
O10 0.292(11) 0.203(10) 0.268(11) 0.144(8) 0.054(8) 0.073(8)
O11 0.313(12) 0.262(11) 0.217(10) 0.151(9) 0.039(8) 0.071(8)
O12 0.35(3) 0.28(2) 0.204(17) 0.162(17) 0.031(16) 0.07(2)
P1 0.142(3) 0.142(3) 0.134(3) 0.080(3) 0.025(3) 0.069(3)
P2 0.133(3) 0.087(2) 0.121(3) 0.041(2) 0.002(2) 0.000(2)
P3 0.187(4) 0.090(2) 0.103(3) 0.039(2) 0.048(3) 0.063(3)
P4 0.153(4) 0.122(3) 0.137(3) 0.077(3) 0.073(3) 0.047(3)
P5 0.254(6) 0.104(3) 0.157(4) 0.095(3) 0.051(4) 0.040(3)
P6 0.243(6) 0.175(5) 0.077(2) 0.066(3) 0.017(3) 0.075(4)
Pd1 0.1128(7) 0.0787(5) 0.0736(5) 0.0396(4) 0.0197(4) 0.0332(5)
Pd2 0.1173(7) 0.0753(5) 0.0805(5) 0.0435(4) 0.0293(5) 0.0331(5)
Pd3 0.1141(7) 0.0740(5) 0.0795(5) 0.0430(4) 0.0181(5) 0.0238(5)
S1 0.125(3) 0.127(3) 0.125(3) 0.062(2) 0.010(2) 0.037(2)
S2 0.152(3) 0.106(2) 0.106(2) 0.054(2) 0.017(2) 0.053(2)
S3 0.133(3) 0.104(2) 0.131(3) 0.061(2) 0.029(2) 0.012(2)
S4 0.143(3) 0.093(2) 0.103(2) 0.0454(19) 0.018(2) 0.019(2)
S5 0.235(5) 0.130(3) 0.134(3) 0.078(3) 0.089(3) 0.093(3)
S6 0.175(4) 0.116(3) 0.115(3) 0.048(2) 0.032(3) 0.075(3)
S7 0.159(3) 0.121(3) 0.113(3) 0.075(2) 0.056(2) 0.055(2)
S8 0.133(3) 0.127(3) 0.137(3) 0.072(3) 0.047(2) 0.054(2)
S9 0.316(8) 0.104(3) 0.143(4) 0.068(3) 0.047(4) 0.002(4)
S10 0.199(4) 0.125(3) 0.149(4) 0.094(3) 0.060(3) 0.044(3)
S11 0.314(8) 0.161(4) 0.112(3) 0.069(3) -0.001(4) 0.107(5)
S12 0.177(4) 0.135(3) 0.088(2) 0.049(2) 0.006(2) 0.045(3)
S13 0.127(3) 0.069(2) 0.069(2) 0.0386(18) 0.024(2) 0.034(2)

loop_
_atom_type_symbol
_atom_type_description
_atom_type_scat_dispersion_real
_atom_type_scat_dispersion_imag
_atom_type_scat_source
C C 0.0033 0.0016 'International Tables Vol C Tables 4.2.6.8 and 6.1.1.4'
H H 0.0000 0.0000 'International Tables Vol C Tables 4.2.6.8 and 6.1.1.4'
O O 0.0106 0.0060 'International Tables Vol C Tables 4.2.6.8 and 6.1.1.4'
P P 0.1023 0.0942 'International Tables Vol C Tables 4.2.6.8 and 6.1.1.4'
S S 0.1246 0.1234 'International Tables Vol C Tables 4.2.6.8 and 6.1.1.4'
Pd Pd -0.9988 1.0072 'International Tables Vol C Tables 4.2.6.8 and 6.1.1.4'
Ag Ag -0.8971 1.1015 'International Tables Vol C Tables 4.2.6.8 and 6.1.1.4'

loop_
_geom_angle_atom_site_label_1
_geom_angle_atom_site_label_2
_geom_angle_atom_site_label_3
_geom_angle
_geom_angle_site_symmetry_1
_geom_angle_site_symmetry_3
_geom_angle_publ_flag
S3 Ag1 S8 101.37(14) . 2_666 ?
S3 Ag1 S1 102.76(14) . . ?
S8 Ag1 S1 102.63(14) 2_666 . ?
S3 Ag1 Pd1 154.87(11) . . ?
S8 Ag1 Pd1 101.67(10) 2_666 . ?
S1 Ag1 Pd1 81.82(10) . . ?
S3 Ag1 Pd3 81.64(10) . . ?
S8 Ag1 Pd3 153.49(11) 2_666 . ?
S1 Ag1 Pd3 102.32(11) . . ?
Pd1 Ag1 Pd3 73.26(4) . . ?
S3 Ag1 Pd2 101.44(11) . 2_666 ?
S8 Ag1 Pd2 81.04(11) 2_666 2_666 ?
S1 Ag1 Pd2 154.23(11) . 2_666 ?
Pd1 Ag1 Pd2 72.50(4) . 2_666 ?
Pd3 Ag1 Pd2 72.60(4) . 2_666 ?
S3 Ag1 Ag5 109.52(10) . 2_666 ?
S8 Ag1 Ag5 143.11(10) 2_666 2_666 ?
S1 Ag1 Ag5 51.74(10) . 2_666 ?
Pd1 Ag1 Ag5 53.95(3) . 2_666 ?
Pd3 Ag1 Ag5 54.22(3) . 2_666 ?
Pd2 Ag1 Ag5 111.09(5) 2_666 2_666 ?
S3 Ag1 Ag4 141.64(11) . 2_666 ?
S8 Ag1 Ag4 51.17(10) 2_666 2_666 ?
S1 Ag1 Ag4 108.81(11) . 2_666 ?
Pd1 Ag1 Ag4 53.84(4) . 2_666 ?
Pd3 Ag1 Ag4 111.45(4) . 2_666 ?
Pd2 Ag1 Ag4 53.61(3) 2_666 2_666 ?
Ag5 Ag1 Ag4 107.01(4) 2_666 2_666 ?
S3 Ag1 Ag2 51.61(11) . . ?
S8 Ag1 Ag2 108.36(11) 2_666 . ?
S1 Ag1 Ag2 142.78(10) . . ?
Pd1 Ag1 Ag2 110.81(5) . . ?
Pd3 Ag1 Ag2 53.01(3) . . ?
Pd2 Ag1 Ag2 53.72(3) 2_666 . ?
Ag5 Ag1 Ag2 106.51(4) 2_666 . ?
Ag4 Ag1 Ag2 106.55(5) 2_666 . ?
S10 Ag2 S3 114.14(16) . . ?
S10 Ag2 Pd3 161.02(13) . . ?
S3 Ag2 Pd3 83.97(10) . . ?
S10 Ag2 Pd2 103.63(12) . 2_666 ?
S3 Ag2 Pd2 103.77(10) . 2_666 ?
Pd3 Ag2 Pd2 75.89(4) . 2_666 ?
S10 Ag2 Ag3 103.91(13) . . ?
S3 Ag2 Ag3 117.79(11) . . ?
Pd3 Ag2 Ag3 60.35(4) . . ?
Pd2 Ag2 Ag3 112.95(5) 2_666 . ?
S10 Ag2 Ag7 55.09(12) . . ?
S3 Ag2 Ag7 151.47(11) . . ?
Pd3 Ag2 Ag7 111.46(5) . . ?
Pd2 Ag2 Ag7 60.06(4) 2_666 . ?
Ag3 Ag2 Ag7 90.71(6) . . ?
S10 Ag2 Pd1 105.00(13) . 2_666 ?
S3 Ag2 Pd1 140.16(10) . 2_666 ?
Pd3 Ag2 Pd1 58.18(3) . 2_666 ?
Pd2 Ag2 Pd1 58.22(3) 2_666 2_666 ?
Ag3 Ag2 Pd1 56.01(4) . 2_666 ?
Ag7 Ag2 Pd1 54.46(4) . 2_666 ?
S10 Ag2 Ag1 139.05(12) . . ?
S3 Ag2 Ag1 51.47(9) . . ?
Pd3 Ag2 Ag1 56.56(3) . . ?
Pd2 Ag2 Ag1 56.36(4) 2_666 . ?
Ag3 Ag2 Ag1 116.65(5) . . ?
Ag7 Ag2 Ag1 116.28(5) . . ?
Pd1 Ag2 Ag1 93.60(4) 2_666 . ?
S9 Ag3 S6 114.8(2) . . ?
S9 Ag3 Pd3 124.4(2) . . ?
S6 Ag3 Pd3 116.38(11) . . ?
S9 Ag3 Pd1 125.72(14) . 2_666 ?
S6 Ag3 Pd1 101.68(11) . 2_666 ?
Pd3 Ag3 Pd1 61.44(4) . 2_666 ?
S9 Ag3 Ag2 74.88(18) . . ?
S6 Ag3 Ag2 168.81(11) . . ?
Pd3 Ag3 Ag2 57.38(4) . . ?
Pd1 Ag3 Ag2 67.32(4) 2_666 . ?
S9 Ag3 Ag4 168.0(2) . . ?
S6 Ag3 Ag4 54.67(11) . . ?
Pd3 Ag3 Ag4 67.62(4) . . ?
Pd1 Ag3 Ag4 57.20(4) 2_666 . ?
Ag2 Ag3 Ag4 115.02(5) . . ?
S6 Ag4 S8 114.89(15) . . ?
S6 Ag4 Pd2 160.45(12) . . ?
S8 Ag4 Pd2 83.52(10) . . ?
S6 Ag4 Pd1 104.67(11) . 2_666 ?
S8 Ag4 Pd1 104.41(10) . 2_666 ?
Pd2 Ag4 Pd1 75.17(4) . 2_666 ?
S6 Ag4 Ag6 103.42(11) . . ?
S8 Ag4 Ag6 116.71(11) . . ?
Pd2 Ag4 Ag6 60.12(4) . . ?
Pd1 Ag4 Ag6 112.32(5) 2_666 . ?
S6 Ag4 Ag3 55.20(11) . . ?
S8 Ag4 Ag3 152.44(11) . . ?
Pd2 Ag4 Ag3 111.32(5) . . ?
Pd1 Ag4 Ag3 60.28(4) 2_666 . ?
Ag6 Ag4 Ag3 90.81(5) . . ?
S6 Ag4 Pd3 105.21(12) . . ?
S8 Ag4 Pd3 139.45(10) . . ?
Pd2 Ag4 Pd3 57.65(3) . . ?
Pd1 Ag4 Pd3 57.73(3) 2_666 . ?
Ag6 Ag4 Pd3 55.90(4) . . ?
Ag3 Ag4 Pd3 54.83(4) . . ?
S6 Ag4 Ag1 139.74(11) . 2_666 ?
S8 Ag4 Ag1 51.96(10) . 2_666 ?
Pd2 Ag4 Ag1 56.56(4) . 2_666 ?
Pd1 Ag4 Ag1 55.96(3) 2_666 2_666 ?
Ag6 Ag4 Ag1 116.43(5) . 2_666 ?
Ag3 Ag4 Ag1 116.06(5) . 2_666 ?
Pd3 Ag4 Ag1 93.09(4) . 2_666 ?
S12 Ag5 S1 114.11(15) . 2_666 ?
S12 Ag5 Pd1 160.53(13) . 2_666 ?
S1 Ag5 Pd1 84.30(10) 2_666 2_666 ?
S12 Ag5 Pd3 103.18(11) . 2_666 ?
S1 Ag5 Pd3 105.96(11) 2_666 2_666 ?
Pd1 Ag5 Pd3 76.12(5) 2_666 2_666 ?
S12 Ag5 Ag7 104.04(12) . . ?
S1 Ag5 Ag7 116.61(11) 2_666 . ?
Pd1 Ag5 Ag7 59.77(4) 2_666 . ?
Pd3 Ag5 Ag7 112.28(5) 2_666 . ?
S12 Ag5 Ag6 54.70(11) . 2_666 ?
S1 Ag5 Ag6 152.56(11) 2_666 2_666 ?
Pd1 Ag5 Ag6 111.51(5) 2_666 2_666 ?
Pd3 Ag5 Ag6 59.54(4) 2_666 2_666 ?
Ag7 Ag5 Ag6 90.83(5) . 2_666 ?
S12 Ag5 Ag1 139.38(12) . 2_666 ?
S1 Ag5 Ag1 52.86(10) 2_666 2_666 ?
Pd1 Ag5 Ag1 56.62(4) 2_666 2_666 ?
Pd3 Ag5 Ag1 56.99(4) 2_666 2_666 ?
Ag7 Ag5 Ag1 116.14(4) . 2_666 ?
Ag6 Ag5 Ag1 116.38(4) 2_666 2_666 ?
S12 Ag5 Pd2 104.41(12) . 2_666 ?
S1 Ag5 Pd2 141.06(10) 2_666 2_666 ?
Pd1 Ag5 Pd2 58.35(3) 2_666 2_666 ?
Pd3 Ag5 Pd2 57.76(3) 2_666 2_666 ?
Ag7 Ag5 Pd2 55.83(4) . 2_666 ?
Ag6 Ag5 Pd2 54.32(4) 2_666 2_666 ?
Ag1 Ag5 Pd2 93.72(4) 2_666 2_666 ?
S5 Ag6 S12 111.27(17) . 2_666 ?
S5 Ag6 Pd2 129.34(15) . . ?
S12 Ag6 Pd2 115.43(11) 2_666 . ?
S5 Ag6 Pd3 127.03(11) . . ?
S12 Ag6 Pd3 100.52(12) 2_666 . ?
Pd2 Ag6 Pd3 61.54(4) . . ?
S5 Ag6 Ag4 78.29(14) . . ?
S12 Ag6 Ag4 168.55(11) 2_666 . ?
Pd2 Ag6 Ag4 58.36(4) . . ?
Pd3 Ag6 Ag4 68.17(5) . . ?
S5 Ag6 S7 99.45(16) . . ?
S12 Ag6 S7 107.93(14) 2_666 . ?
Pd2 Ag6 S7 48.29(8) . . ?
Pd3 Ag6 S7 109.83(8) . . ?
Ag4 Ag6 S7 75.60(9) . . ?
S5 Ag6 Ag5 163.80(15) . 2_666 ?
S12 Ag6 Ag5 54.22(10) 2_666 2_666 ?
Pd2 Ag6 Ag5 66.86(4) . 2_666 ?
Pd3 Ag6 Ag5 56.81(3) . 2_666 ?
Ag4 Ag6 Ag5 115.37(5) . 2_666 ?
S7 Ag6 Ag5 92.71(9) . 2_666 ?
S11 Ag7 S10 111.5(2) . . ?
S11 Ag7 Pd1 127.1(2) . 2_666 ?
S10 Ag7 Pd1 117.43(11) . 2_666 ?
S11 Ag7 Pd2 125.24(14) . 2_666 ?
S10 Ag7 Pd2 101.93(13) . 2_666 ?
Pd1 Ag7 Pd2 62.30(4) 2_666 2_666 ?
S11 Ag7 Ag5 76.28(17) . . ?
S10 Ag7 Ag5 169.84(13) . . ?
Pd1 Ag7 Ag5 58.14(4) 2_666 . ?
Pd2 Ag7 Ag5 67.93(4) 2_666 . ?
S11 Ag7 Ag2 165.1(2) . . ?
S10 Ag7 Ag2 55.41(11) . . ?
Pd1 Ag7 Ag2 67.77(5) 2_666 . ?
Pd2 Ag7 Ag2 57.68(4) 2_666 . ?
Ag5 Ag7 Ag2 115.89(5) . . ?
S11 Ag7 S2 98.3(2) . 2_666 ?
S10 Ag7 S2 109.08(14) . 2_666 ?
Pd1 Ag7 S2 48.02(8) 2_666 2_666 ?
Pd2 Ag7 S2 110.31(8) 2_666 2_666 ?
Ag5 Ag7 S2 75.20(9) . 2_666 ?
Ag2 Ag7 S2 93.43(9) . 2_666 ?
O1 C1 C2 128(2) . . ?
O1 C1 H1A 105.3 . . ?
C2 C1 H1A 105.3 . . ?
O1 C1 H1B 105.3 . . ?
C2 C1 H1B 105.3 . . ?
H1A C1 H1B 106.0 . . ?
C3 C2 C4 98.6(9) . . ?
C3 C2 C1 98.5(9) . . ?
C4 C2 C1 115(3) . . ?
C3 C2 H2 114.3 . . ?
C4 C2 H2 114.3 . . ?
C1 C2 H2 114.3 . . ?
C2 C3 H3A 109.5 . . ?
C2 C3 H3B 109.5 . . ?
H3A C3 H3B 109.5 . . ?
C2 C3 H3C 109.5 . . ?
H3A C3 H3C 109.5 . . ?
H3B C3 H3C 109.5 . . ?
C2 C4 H4A 109.5 . . ?
C2 C4 H4B 109.5 . . ?
H4A C4 H4B 109.5 . . ?
C2 C4 H4C 109.5 . . ?
H4A C4 H4C 109.5 . . ?
H4B C4 H4C 109.5 . . ?
O2 C5 C6 111(2) . . ?
O2 C5 H5A 109.5 . . ?
C6 C5 H5A 109.5 . . ?
O2 C5 H5B 109.5 . . ?
C6 C5 H5B 109.5 . . ?
H5A C5 H5B 108.1 . . ?
C8 C6 C7 101(3) . . ?
C8 C6 C5 99.5(9) . . ?
C7 C6 C5 98.4(8) . . ?
C8 C6 H6 118.1 . . ?
C7 C6 H6 118.1 . . ?
C5 C6 H6 118.1 . . ?
C6 C7 H7A 109.5 . . ?
C6 C7 H7B 109.5 . . ?
H7A C7 H7B 109.5 . . ?
C6 C7 H7C 109.5 . . ?
H7A C7 H7C 109.5 . . ?
H7B C7 H7C 109.5 . . ?
C6 C8 H8A 109.5 . . ?
C6 C8 H8B 109.5 . . ?
H8A C8 H8B 109.5 . . ?
C6 C8 H8C 109.5 . . ?
H8A C8 H8C 109.5 . . ?
H8B C8 H8C 109.5 . . ?
O3 C9 C10 117(2) . . ?
O3 C9 H9A 108.0 . . ?
C10 C9 H9A 108.0 . . ?
O3 C9 H9B 108.0 . . ?
C10 C9 H9B 108.0 . . ?
H9A C9 H9B 107.3 . . ?
C12 C10 C9 99(2) . . ?
C12 C10 C11 98.6(8) . . ?
C9 C10 C11 94(3) . . ?
C12 C10 H10 119.9 . . ?
C9 C10 H10 119.9 . . ?
C11 C10 H10 119.9 . . ?
C10 C11 H11A 109.5 . . ?
C10 C11 H11B 109.5 . . ?
H11A C11 H11B 109.5 . . ?
C10 C11 H11C 109.5 . . ?
H11A C11 H11C 109.5 . . ?
H11B C11 H11C 109.5 . . ?
C10 C12 H12A 109.5 . . ?
C10 C12 H12B 109.5 . . ?
H12A C12 H12B 109.5 . . ?
C10 C12 H12C 109.5 . . ?
H12A C12 H12C 109.5 . . ?
H12B C12 H12C 109.5 . . ?
O4 C13 C14 125(2) . . ?
O4 C13 H13A 106.0 . . ?
C14 C13 H13A 106.0 . . ?
O4 C13 H13B 106.0 . . ?
C14 C13 H13B 106.0 . . ?
H13A C13 H13B 106.3 . . ?
C13 C14 C15 98.3(9) . . ?
C13 C14 C16 98.6(9) . . ?
C15 C14 C16 98.1(9) . . ?
C13 C14 H14 119.1 . . ?
C15 C14 H14 119.1 . . ?
C16 C14 H14 119.1 . . ?
C14 C15 H15A 109.5 . . ?
C14 C15 H15B 109.5 . . ?
H15A C15 H15B 109.5 . . ?
C14 C15 H15C 109.5 . . ?
H15A C15 H15C 109.5 . . ?
H15B C15 H15C 109.5 . . ?
C14 C16 H16A 109.5 . . ?
C14 C16 H16B 109.5 . . ?
H16A C16 H16B 109.5 . . ?
C14 C16 H16C 109.5 . . ?
H16A C16 H16C 109.5 . . ?
H16B C16 H16C 109.5 . . ?
O5 C17 C18 114(2) . . ?
O5 C17 H17A 108.8 . . ?
C18 C17 H17A 108.8 . . ?
O5 C17 H17B 108.8 . . ?
C18 C17 H17B 108.8 . . ?
H17A C17 H17B 107.7 . . ?
C20 C18 C19 97.9(8) . . ?
C20 C18 C17 97.6(8) . . ?
C19 C18 C17 97.7(8) . . ?
C20 C18 H18 119.6 . . ?
C19 C18 H18 119.6 . . ?
C17 C18 H18 119.6 . . ?
C18 C19 H19A 109.5 . . ?
C18 C19 H19B 109.5 . . ?
H19A C19 H19B 109.5 . . ?
C18 C19 H19C 109.5 . . ?
H19A C19 H19C 109.5 . . ?
H19B C19 H19C 109.5 . . ?
C18 C20 H20A 109.5 . . ?
C18 C20 H20B 109.5 . . ?
H20A C20 H20B 109.5 . . ?
C18 C20 H20C 109.5 . . ?
H20A C20 H20C 109.5 . . ?
H20B C20 H20C 109.5 . . ?
O6 C21 C22 115(2) . . ?
O6 C21 H21A 108.6 . . ?
C22 C21 H21A 108.6 . . ?
O6 C21 H21B 108.6 . . ?
C22 C21 H21B 108.6 . . ?
H21A C21 H21B 107.5 . . ?
C24 C22 C23 115(3) . . ?
C24 C22 C21 93(3) . . ?
C23 C22 C21 103(3) . . ?
C24 C22 H22 114.2 . . ?
C23 C22 H22 114.2 . . ?
C21 C22 H22 114.2 . . ?
C22 C23 H23A 109.5 . . ?
C22 C23 H23B 109.5 . . ?
H23A C23 H23B 109.5 . . ?
C22 C23 H23C 109.5 . . ?
H23A C23 H23C 109.5 . . ?
H23B C23 H23C 109.5 . . ?
C22 C24 H24A 109.5 . . ?
C22 C24 H24B 109.5 . . ?
H24A C24 H24B 109.5 . . ?
C22 C24 H24C 109.5 . . ?
H24A C24 H24C 109.5 . . ?
H24B C24 H24C 109.5 . . ?
O7 C25 C26 115.7(17) . . ?
O7 C25 H25A 108.3 . . ?
C26 C25 H25A 108.3 . . ?
O7 C25 H25B 108.3 . . ?
C26 C25 H25B 108.3 . . ?
H25A C25 H25B 107.4 . . ?
C27 C26 C28 99.0(9) . . ?
C27 C26 C25 99.0(8) . . ?
C28 C26 C25 98.5(8) . . ?
C27 C26 H26 118.7 . . ?
C28 C26 H26 118.7 . . ?
C25 C26 H26 118.7 . . ?
C26 C27 H27A 109.5 . . ?
C26 C27 H27B 109.5 . . ?
H27A C27 H27B 109.5 . . ?
C26 C27 H27C 109.5 . . ?
H27A C27 H27C 109.5 . . ?
H27B C27 H27C 109.5 . . ?
C26 C28 H28A 109.5 . . ?
C26 C28 H28B 109.5 . . ?
H28A C28 H28B 109.5 . . ?
C26 C28 H28C 109.5 . . ?
H28A C28 H28C 109.5 . . ?
H28B C28 H28C 109.5 . . ?
O8 C29 C30 91.9(18) . . ?
O8 C29 H29A 113.3 . . ?
C30 C29 H29A 113.3 . . ?
O8 C29 H29B 113.3 . . ?
C30 C29 H29B 113.3 . . ?
H29A C29 H29B 110.6 . . ?
C31 C30 C32 97.9(8) . . ?
C31 C30 C29 97.4(8) . . ?
C32 C30 C29 109.4(10) . . ?
C31 C30 H30 116.4 . . ?
C32 C30 H30 116.4 . . ?
C29 C30 H30 116.4 . . ?
C30 C31 H31A 109.5 . . ?
C30 C31 H31B 109.5 . . ?
H31A C31 H31B 109.5 . . ?
C30 C31 H31C 109.5 . . ?
H31A C31 H31C 109.5 . . ?
H31B C31 H31C 109.5 . . ?
C30 C32 H32A 109.5 . . ?
C30 C32 H32B 109.5 . . ?
H32A C32 H32B 109.5 . . ?
C30 C32 H32C 109.5 . . ?
H32A C32 H32C 109.5 . . ?
H32B C32 H32C 109.5 . . ?
O9 C33 C34 114(3) . . ?
O9 C33 H33A 108.8 . . ?
C34 C33 H33A 108.8 . . ?
O9 C33 H33B 108.8 . . ?
C34 C33 H33B 108.8 . . ?
H33A C33 H33B 107.7 . . ?
C35 C34 C36 144(6) . . ?
C35 C34 C33 97.5(8) . . ?
C36 C34 C33 86(4) . . ?
C35 C34 H34 106.7 . . ?
C36 C34 H34 106.7 . . ?
C33 C34 H34 106.7 . . ?
C34 C35 H35A 109.5 . . ?
C34 C35 H35B 109.5 . . ?
H35A C35 H35B 109.5 . . ?
C34 C35 H35C 109.5 . . ?
H35A C35 H35C 109.5 . . ?
H35B C35 H35C 109.5 . . ?
C34 C36 H36A 109.5 . . ?
C34 C36 H36B 109.5 . . ?
H36A C36 H36B 109.5 . . ?
C34 C36 H36C 109.5 . . ?
H36A C36 H36C 109.5 . . ?
H36B C36 H36C 109.5 . . ?
O10 C37 C38 109.5(18) . . ?
O10 C37 H37A 109.8 . . ?
C38 C37 H37A 109.8 . . ?
O10 C37 H37B 109.8 . . ?
C38 C37 H37B 109.8 . . ?
H37A C37 H37B 108.2 . . ?
C40 C38 C39 98.0(9) . . ?
C40 C38 C37 97.3(8) . . ?
C39 C38 C37 97.3(8) . . ?
C40 C38 H38 119.7 . . ?
C39 C38 H38 119.7 . . ?
C37 C38 H38 119.7 . . ?
C38 C39 H39A 109.5 . . ?
C38 C39 H39B 109.5 . . ?
H39A C39 H39B 109.5 . . ?
C38 C39 H39C 109.5 . . ?
H39A C39 H39C 109.5 . . ?
H39B C39 H39C 109.5 . . ?
C38 C40 H40A 109.5 . . ?
C38 C40 H40B 109.5 . . ?
H40A C40 H40B 109.5 . . ?
C38 C40 H40C 109.5 . . ?
H40A C40 H40C 109.5 . . ?
H40B C40 H40C 109.5 . . ?
O11 C41 C42 107(3) . . ?
O11 C41 H41A 110.3 . . ?
C42 C41 H41A 110.3 . . ?
O11 C41 H41B 110.3 . . ?
C42 C41 H41B 110.3 . . ?
H41A C41 H41B 108.5 . . ?
C43 C42 C44 150(6) . . ?
C43 C42 C41 97(3) . . ?
C44 C42 C41 105(4) . . ?
C43 C42 H42 98.0 . . ?
C44 C42 H42 98.0 . . ?
C41 C42 H42 98.0 . . ?
C42 C43 H43A 109.5 . . ?
C42 C43 H43B 109.5 . . ?
H43A C43 H43B 109.5 . . ?
C42 C43 H43C 109.5 . . ?
H43A C43 H43C 109.5 . . ?
H43B C43 H43C 109.5 . . ?
C42 C44 H44A 109.5 . . ?
C42 C44 H44B 109.5 . . ?
H44A C44 H44B 109.5 . . ?
C42 C44 H44C 109.5 . . ?
H44A C44 H44C 109.5 . . ?
H44B C44 H44C 109.5 . . ?
O12 C45 C46 102.5(9) . . ?
O12 C45 H45A 111.3 . . ?
C46 C45 H45A 111.3 . . ?
O12 C45 H45B 111.3 . . ?
C46 C45 H45B 111.3 . . ?
H45A C45 H45B 109.2 . . ?
C47 C46 C48 147(4) . . ?
C47 C46 C45 97.7(9) . . ?
C48 C46 C45 97(3) . . ?
C47 C46 H46 102.4 . . ?
C48 C46 H46 102.4 . . ?
C45 C46 H46 102.4 . . ?
C46 C47 H47A 109.5 . . ?
C46 C47 H47B 109.5 . . ?
H47A C47 H47B 109.5 . . ?
C46 C47 H47C 109.5 . . ?
H47A C47 H47C 109.5 . . ?
H47B C47 H47C 109.5 . . ?
C46 C48 H48A 109.5 . . ?
C46 C48 H48B 109.5 . . ?
H48A C48 H48B 109.5 . . ?
C46 C48 H48C 109.5 . . ?
H48A C48 H48C 109.5 . . ?
H48B C48 H48C 109.5 . . ?
C1 O1 P1 123.2(15) . . ?
C5 O2 P1 125.8(15) . . ?
C9 O3 P2 127.4(16) . . ?
C13 O4 P2 125.5(14) . . ?
C17 O5 P3 123.4(17) . . ?
C21 O6 P3 130.1(14) . . ?
C25 O7 P4 127.2(15) . . ?
C29 O8 P4 115.2(13) . . ?
C33 O9 P5 150(2) . . ?
C37 O10 P5 146.4(18) . . ?
C41 O11 P6 109(3) . . ?
C45 O12 P6 128.1(18) . . ?
O1 P1 O2 101.5(9) . . ?
O1 P1 S2 108.6(7) . . ?
O2 P1 S2 110.9(7) . . ?
O1 P1 S1 111.5(7) . . ?
O2 P1 S1 104.2(7) . . ?
S2 P1 S1 118.8(3) . . ?
O4 P2 O3 100.3(9) . . ?
O4 P2 S4 107.7(6) . . ?
O3 P2 S4 112.6(7) . . ?
O4 P2 S3 110.9(7) . . ?
O3 P2 S3 103.7(6) . . ?
S4 P2 S3 119.8(3) . . ?
O6 P3 O5 107.8(8) . . ?
O6 P3 S5 111.2(6) . . ?
O5 P3 S5 104.9(6) . . ?
O6 P3 S6 105.0(5) . . ?
O5 P3 S6 108.7(7) . . ?
S5 P3 S6 118.8(3) . . ?
O8 P4 O7 98.6(8) . . ?
O8 P4 S8 111.1(7) . . ?
O7 P4 S8 103.9(6) . . ?
O8 P4 S7 109.1(7) . . ?
O7 P4 S7 112.1(7) . . ?
S8 P4 S7 120.0(3) . . ?
O10 P5 O9 98.8(10) . . ?
O10 P5 S9 112.1(7) . . ?
O9 P5 S9 110.8(8) . . ?
O10 P5 S10 107.2(8) . . ?
O9 P5 S10 106.5(7) . . ?
S9 P5 S10 119.4(4) . . ?
O11 P6 O12 92.7(11) . . ?
O11 P6 S11 114.3(9) . . ?
O12 P6 S11 114.2(9) . . ?
O11 P6 S12 109.9(9) . . ?
O12 P6 S12 101.7(8) . . ?
S11 P6 S12 120.0(3) . . ?
S13 Pd1 S2 177.45(10) . . ?
S13 Pd1 Ag5 90.14(4) . 2_666 ?
S2 Pd1 Ag5 87.74(10) . 2_666 ?
S13 Pd1 Ag4 90.60(4) . 2_666 ?
S2 Pd1 Ag4 91.93(11) . 2_666 ?
Ag5 Pd1 Ag4 138.11(5) 2_666 2_666 ?
S13 Pd1 Ag7 108.66(5) . 2_666 ?
S2 Pd1 Ag7 69.07(11) . 2_666 ?
Ag5 Pd1 Ag7 62.09(5) 2_666 2_666 ?
Ag4 Pd1 Ag7 153.48(5) 2_666 2_666 ?
S13 Pd1 Ag1 75.87(4) . . ?
S2 Pd1 Ag1 104.66(12) . . ?
Ag5 Pd1 Ag1 69.43(4) 2_666 . ?
Ag4 Pd1 Ag1 70.20(4) 2_666 . ?
Ag7 Pd1 Ag1 131.18(5) 2_666 . ?
S13 Pd1 Ag3 108.30(5) . 2_666 ?
S2 Pd1 Ag3 73.25(10) . 2_666 ?
Ag5 Pd1 Ag3 153.58(5) 2_666 2_666 ?
Ag4 Pd1 Ag3 62.51(4) 2_666 2_666 ?
Ag7 Pd1 Ag3 93.46(5) 2_666 2_666 ?
Ag1 Pd1 Ag3 132.45(5) . 2_666 ?
S13 Pd1 Pd3 49.54(3) . 2_666 ?
S2 Pd1 Pd3 131.99(10) . 2_666 ?
Ag5 Pd1 Pd3 136.16(5) 2_666 2_666 ?
Ag4 Pd1 Pd3 68.62(4) 2_666 2_666 ?
Ag7 Pd1 Pd3 109.92(5) 2_666 2_666 ?
Ag1 Pd1 Pd3 108.52(4) . 2_666 ?
Ag3 Pd1 Pd3 58.77(4) 2_666 2_666 ?
S13 Pd1 Pd2 48.97(3) . . ?
S2 Pd1 Pd2 128.74(11) . . ?
Ag5 Pd1 Pd2 68.37(4) 2_666 . ?
Ag4 Pd1 Pd2 136.16(4) 2_666 . ?
Ag7 Pd1 Pd2 59.68(4) 2_666 . ?
Ag1 Pd1 Pd2 107.67(4) . . ?
Ag3 Pd1 Pd2 109.40(5) 2_666 . ?
Pd3 Pd1 Pd2 71.24(4) 2_666 . ?
S13 Pd1 Ag2 79.72(4) . 2_666 ?
S2 Pd1 Ag2 99.72(11) . 2_666 ?
Ag5 Pd1 Ag2 110.82(4) 2_666 2_666 ?
Ag4 Pd1 Ag2 110.50(4) 2_666 2_666 ?
Ag7 Pd1 Ag2 57.77(4) 2_666 2_666 ?
Ag1 Pd1 Ag2 155.59(4) . 2_666 ?
Ag3 Pd1 Ag2 56.67(4) 2_666 2_666 ?
Pd3 Pd1 Ag2 53.30(4) 2_666 2_666 ?
Pd2 Pd1 Ag2 53.92(4) . 2_666 ?
S13 Pd2 S7 176.95(11) . . ?
S13 Pd2 Ag4 90.87(4) . . ?
S7 Pd2 Ag4 86.93(10) . . ?
S13 Pd2 Ag2 89.65(4) . 2_666 ?
S7 Pd2 Ag2 93.40(10) . 2_666 ?
Ag4 Pd2 Ag2 138.20(5) . 2_666 ?
S13 Pd2 Ag6 109.51(5) . . ?
S7 Pd2 Ag6 67.56(11) . . ?
Ag4 Pd2 Ag6 61.53(4) . . ?
Ag2 Pd2 Ag6 153.85(5) 2_666 . ?
S13 Pd2 Ag7 107.30(5) . 2_666 ?
S7 Pd2 Ag7 74.12(10) . 2_666 ?
Ag4 Pd2 Ag7 153.98(5) . 2_666 ?
Ag2 Pd2 Ag7 62.26(4) 2_666 2_666 ?
Ag6 Pd2 Ag7 94.27(5) . 2_666 ?
S13 Pd2 Ag1 75.45(4) . 2_666 ?
S7 Pd2 Ag1 105.70(12) . 2_666 ?
Ag4 Pd2 Ag1 69.83(4) . 2_666 ?
Ag2 Pd2 Ag1 69.91(4) 2_666 2_666 ?
Ag6 Pd2 Ag1 131.01(5) . 2_666 ?
Ag7 Pd2 Ag1 131.98(5) 2_666 2_666 ?
S13 Pd2 Pd3 49.65(3) . . ?
S7 Pd2 Pd3 127.43(11) . . ?
Ag4 Pd2 Pd3 68.71(4) . . ?
Ag2 Pd2 Pd3 135.81(5) 2_666 . ?
Ag6 Pd2 Pd3 59.87(4) . . ?
Ag7 Pd2 Pd3 108.90(5) 2_666 . ?
Ag1 Pd2 Pd3 107.90(4) 2_666 . ?
S13 Pd2 Pd1 49.29(3) . . ?
S7 Pd2 Pd1 132.07(11) . . ?
Ag4 Pd2 Pd1 136.69(4) . . ?
Ag2 Pd2 Pd1 67.86(4) 2_666 . ?
Ag6 Pd2 Pd1 110.97(5) . . ?
Ag7 Pd2 Pd1 58.01(4) 2_666 . ?
Ag1 Pd2 Pd1 107.84(4) 2_666 . ?
Pd3 Pd2 Pd1 71.56(4) . . ?
S13 Pd2 Ag5 79.74(4) . 2_666 ?
S7 Pd2 Ag5 99.10(12) . 2_666 ?
Ag4 Pd2 Ag5 111.28(4) . 2_666 ?
Ag2 Pd2 Ag5 109.91(4) 2_666 2_666 ?
Ag6 Pd2 Ag5 58.82(4) . 2_666 ?
Ag7 Pd2 Ag5 56.24(4) 2_666 2_666 ?
Ag1 Pd2 Ag5 155.19(4) 2_666 2_666 ?
Pd3 Pd2 Ag5 53.88(3) . 2_666 ?
Pd1 Pd2 Ag5 53.28(4) . 2_666 ?
S13 Pd3 S4 177.44(10) . . ?
S13 Pd3 Ag2 90.28(5) . . ?
S4 Pd3 Ag2 87.33(10) . . ?
S13 Pd3 Ag5 89.57(5) . 2_666 ?
S4 Pd3 Ag5 92.82(11) . 2_666 ?
Ag2 Pd3 Ag5 137.83(5) . 2_666 ?
S13 Pd3 Ag3 109.29(5) . . ?
S4 Pd3 Ag3 68.75(11) . . ?
Ag2 Pd3 Ag3 62.27(4) . . ?
Ag5 Pd3 Ag3 153.91(5) 2_666 . ?
S13 Pd3 Ag6 107.87(5) . . ?
S4 Pd3 Ag6 74.07(10) . . ?
Ag2 Pd3 Ag6 153.33(5) . . ?
Ag5 Pd3 Ag6 63.65(4) 2_666 . ?
Ag3 Pd3 Ag6 92.74(5) . . ?
S13 Pd3 Ag1 75.33(4) . . ?
S4 Pd3 Ag1 104.68(11) . . ?
Ag2 Pd3 Ag1 70.43(4) . . ?
Ag5 Pd3 Ag1 68.79(4) 2_666 . ?
Ag3 Pd3 Ag1 132.34(5) . . ?
Ag6 Pd3 Ag1 132.22(4) . . ?
S13 Pd3 Pd2 49.28(3) . . ?
S4 Pd3 Pd2 132.65(11) . . ?
Ag2 Pd3 Pd2 135.99(4) . . ?
Ag5 Pd3 Pd2 68.37(4) 2_666 . ?
Ag3 Pd3 Pd2 110.06(5) . . ?
Ag6 Pd3 Pd2 58.60(4) . . ?
Ag1 Pd3 Pd2 107.52(4) . . ?
S13 Pd3 Pd1 49.49(3) . 2_666 ?
S4 Pd3 Pd1 128.53(11) . 2_666 ?
Ag2 Pd3 Pd1 68.52(4) . 2_666 ?
Ag5 Pd3 Pd1 135.64(4) 2_666 2_666 ?
Ag3 Pd3 Pd1 59.80(4) . 2_666 ?
Ag6 Pd3 Pd1 108.37(5) . 2_666 ?
Ag1 Pd3 Pd1 108.31(5) . 2_666 ?
Pd2 Pd3 Pd1 71.07(4) . 2_666 ?
S13 Pd3 Ag4 80.12(4) . . ?
S4 Pd3 Ag4 99.87(11) . . ?
Ag2 Pd3 Ag4 110.67(4) . . ?
Ag5 Pd3 Ag4 110.82(4) 2_666 . ?
Ag3 Pd3 Ag4 57.56(4) . . ?
Ag6 Pd3 Ag4 55.94(4) . . ?
Ag1 Pd3 Ag4 155.44(4) . . ?
Pd2 Pd3 Ag4 53.64(3) . . ?
Pd1 Pd3 Ag4 53.64(4) 2_666 . ?
P1 S1 Ag5 100.1(2) . 2_666 ?
P1 S1 Ag1 102.3(2) . . ?
Ag5 S1 Ag1 75.41(11) 2_666 . ?
P1 S2 Pd1 102.2(2) . . ?
P1 S2 Ag7 119.5(2) . 2_666 ?
Pd1 S2 Ag7 62.91(10) . 2_666 ?
P2 S3 Ag1 103.0(2) . . ?
P2 S3 Ag2 98.2(2) . . ?
Ag1 S3 Ag2 76.91(11) . . ?
P2 S4 Pd3 101.6(2) . . ?
P3 S5 Ag6 112.2(2) . . ?
P3 S6 Ag4 97.6(2) . . ?
P3 S6 Ag3 105.1(2) . . ?
Ag4 S6 Ag3 70.12(10) . . ?
P4 S7 Pd2 101.0(2) . . ?
P4 S7 Ag6 118.7(2) . . ?
Pd2 S7 Ag6 64.14(9) . . ?
P4 S8 Ag4 98.8(2) . . ?
P4 S8 Ag1 103.9(2) . 2_666 ?
Ag4 S8 Ag1 76.87(12) . 2_666 ?
P5 S9 Ag3 114.6(3) . . ?
P5 S10 Ag7 106.9(3) . . ?
P5 S10 Ag2 94.9(2) . . ?
Ag7 S10 Ag2 69.50(11) . . ?
P6 S11 Ag7 115.8(3) . . ?
P6 S12 Ag5 95.9(2) . . ?
P6 S12 Ag6 107.7(3) . 2_666 ?
Ag5 S12 Ag6 71.08(11) . 2_666 ?
Pd2 S13 Pd2 180.00(5) . 2_666 ?
Pd2 S13 Pd1 81.73(4) . . ?
Pd2 S13 Pd1 98.27(4) 2_666 . ?
Pd2 S13 Pd1 98.27(4) . 2_666 ?
Pd2 S13 Pd1 81.73(4) 2_666 2_666 ?
Pd1 S13 Pd1 180.00(3) . 2_666 ?
Pd2 S13 Pd3 98.93(4) . 2_666 ?
Pd2 S13 Pd3 81.07(4) 2_666 2_666 ?
Pd1 S13 Pd3 80.98(4) . 2_666 ?
Pd1 S13 Pd3 99.03(4) 2_666 2_666 ?
Pd2 S13 Pd3 81.07(4) . . ?
Pd2 S13 Pd3 98.93(4) 2_666 . ?
Pd1 S13 Pd3 99.03(4) . . ?
Pd1 S13 Pd3 80.97(4) 2_666 . ?
Pd3 S13 Pd3 180.00(5) 2_666 . ?

loop_
_geom_bond_atom_site_label_1
_geom_bond_atom_site_label_2
_geom_bond_distance
_geom_bond_site_symmetry_2
_geom_bond_publ_flag
Ag1 S3 2.628(4) . ?
Ag1 S8 2.639(4) 2_666 ?
Ag1 S1 2.654(4) . ?
Ag1 Pd1 2.8737(15) . ?
Ag1 Pd3 2.8982(15) . ?
Ag1 Pd2 2.9010(16) 2_666 ?
Ag1 Ag5 3.2219(19) 2_666 ?
Ag1 Ag4 3.2629(17) 2_666 ?
Ag1 Ag2 3.2724(16) . ?
Ag2 S10 2.586(4) . ?
Ag2 S3 2.633(5) . ?
Ag2 Pd3 2.7739(15) . ?
Ag2 Pd2 2.8090(15) 2_666 ?
Ag2 Ag3 2.9153(18) . ?
Ag2 Ag7 2.9422(19) . ?
Ag2 Pd1 3.2194(17) 2_666 ?
Ag3 S9 2.467(5) . ?
Ag3 S6 2.580(5) . ?
Ag3 Pd3 2.8621(16) . ?
Ag3 Pd1 2.8928(16) 2_666 ?
Ag3 Ag4 2.9548(16) . ?
Ag4 S6 2.563(4) . ?
Ag4 S8 2.610(5) . ?
Ag4 Pd2 2.7983(15) . ?
Ag4 Pd1 2.8000(17) 2_666 ?
Ag4 Ag6 2.8894(18) . ?
Ag4 Pd3 3.2376(18) . ?
Ag5 S12 2.575(4) . ?
Ag5 S1 2.614(5) 2_666 ?
Ag5 Pd1 2.7823(15) 2_666 ?
Ag5 Pd3 2.8036(15) 2_666 ?
Ag5 Ag7 2.8947(18) . ?
Ag5 Ag6 3.0020(17) 2_666 ?
Ag5 Pd2 3.2264(18) 2_666 ?
Ag6 S5 2.498(4) . ?
Ag6 S12 2.590(5) 2_666 ?
Ag6 Pd2 2.8501(16) . ?
Ag6 Pd3 2.8879(18) . ?
Ag6 S7 2.927(4) . ?
Ag7 S11 2.462(5) . ?
Ag7 S10 2.576(5) . ?
Ag7 Pd1 2.8301(17) 2_666 ?
Ag7 Pd2 2.8805(16) 2_666 ?
Ag7 S2 2.969(4) 2_666 ?
C1 O1 1.31(3) . ?
C1 C2 1.519(10) . ?
C1 H1A 0.9700 . ?
C1 H1B 0.9700 . ?
C2 C3 1.509(10) . ?
C2 C4 1.515(10) . ?
C2 H2 0.9800 . ?
C3 H3A 0.9600 . ?
C3 H3B 0.9600 . ?
C3 H3C 0.9600 . ?
C4 H4A 0.9600 . ?
C4 H4B 0.9600 . ?
C4 H4C 0.9600 . ?
C5 O2 1.409(10) . ?
C5 C6 1.515(10) . ?
C5 H5A 0.9700 . ?
C5 H5B 0.9700 . ?
C6 C8 1.496(10) . ?
C6 C7 1.515(10) . ?
C6 H6 0.9800 . ?
C7 H7A 0.9600 . ?
C7 H7B 0.9600 . ?
C7 H7C 0.9600 . ?
C8 H8A 0.9600 . ?
C8 H8B 0.9600 . ?
C8 H8C 0.9600 . ?
C9 O3 1.412(10) . ?
C9 C10 1.515(10) . ?
C9 H9A 0.9700 . ?
C9 H9B 0.9700 . ?
C10 C12 1.515(10) . ?
C10 C11 1.518(10) . ?
C10 H10 0.9800 . ?
C11 H11A 0.9600 . ?
C11 H11B 0.9600 . ?
C11 H11C 0.9600 . ?
C12 H12A 0.9600 . ?
C12 H12B 0.9600 . ?
C12 H12C 0.9600 . ?
C13 O4 1.46(3) . ?
C13 C14 1.513(10) . ?
C13 H13A 0.9700 . ?
C13 H13B 0.9700 . ?
C14 C15 1.519(10) . ?
C14 C16 1.520(10) . ?
C14 H14 0.9800 . ?
C15 H15A 0.9600 . ?
C15 H15B 0.9600 . ?
C15 H15C 0.9600 . ?
C16 H16A 0.9600 . ?
C16 H16B 0.9600 . ?
C16 H16C 0.9600 . ?
C17 O5 1.30(3) . ?
C17 C18 1.530(10) . ?
C17 H17A 0.9700 . ?
C17 H17B 0.9700 . ?
C18 C20 1.519(10) . ?
C18 C19 1.525(10) . ?
C18 H18 0.9800 . ?
C19 H19A 0.9600 . ?
C19 H19B 0.9600 . ?
C19 H19C 0.9600 . ?
C20 H20A 0.9600 . ?
C20 H20B 0.9600 . ?
C20 H20C 0.9600 . ?
C21 O6 1.37(2) . ?
C21 C22 1.523(7) . ?
C21 H21A 0.9700 . ?
C21 H21B 0.9700 . ?
C22 C24 1.509(10) . ?
C22 C23 1.517(10) . ?
C22 H22 0.9800 . ?
C23 H23A 0.9600 . ?
C23 H23B 0.9600 . ?
C23 H23C 0.9600 . ?
C24 H24A 0.9600 . ?
C24 H24B 0.9600 . ?
C24 H24C 0.9600 . ?
C25 O7 1.402(10) . ?
C25 C26 1.519(7) . ?
C25 H25A 0.9700 . ?
C25 H25B 0.9700 . ?
C26 C27 1.505(10) . ?
C26 C28 1.512(10) . ?
C26 H26 0.9800 . ?
C27 H27A 0.9600 . ?
C27 H27B 0.9600 . ?
C27 H27C 0.9600 . ?
C28 H28A 0.9600 . ?
C28 H28B 0.9600 . ?
C28 H28C 0.9600 . ?
C29 O8 1.424(10) . ?
C29 C30 1.530(10) . ?
C29 H29A 0.9700 . ?
C29 H29B 0.9700 . ?
C30 C31 1.519(10) . ?
C30 C32 1.523(10) . ?
C30 H30 0.9800 . ?
C31 H31A 0.9600 . ?
C31 H31B 0.9600 . ?
C31 H31C 0.9600 . ?
C32 H32A 0.9600 . ?
C32 H32B 0.9600 . ?
C32 H32C 0.9600 . ?
C33 O9 1.444(10) . ?
C33 C34 1.530(10) . ?
C33 H33A 0.9700 . ?
C33 H33B 0.9700 . ?
C34 C35 1.520(10) . ?
C34 C36 1.522(10) . ?
C34 H34 0.9800 . ?
C35 H35A 0.9600 . ?
C35 H35B 0.9600 . ?
C35 H35C 0.9600 . ?
C36 H36A 0.9600 . ?
C36 H36B 0.9600 . ?
C36 H36C 0.9600 . ?
C37 O10 1.484(9) . ?
C37 C38 1.531(10) . ?
C37 H37A 0.9700 . ?
C37 H37B 0.9700 . ?
C38 C40 1.521(10) . ?
C38 C39 1.526(10) . ?
C38 H38 0.9800 . ?
C39 H39A 0.9600 . ?
C39 H39B 0.9600 . ?
C39 H39C 0.9600 . ?
C40 H40A 0.9600 . ?
C40 H40B 0.9600 . ?
C40 H40C 0.9600 . ?
C41 O11 1.431(7) . ?
C41 C42 1.531(10) . ?
C41 H41A 0.9700 . ?
C41 H41B 0.9700 . ?
C42 C43 1.520(10) . ?
C42 C44 1.523(10) . ?
C42 H42 0.9800 . ?
C43 H43A 0.9600 . ?
C43 H43B 0.9600 . ?
C43 H43C 0.9600 . ?
C44 H44A 0.9600 . ?
C44 H44B 0.9600 . ?
C44 H44C 0.9600 . ?
C45 O12 1.421(10) . ?
C45 C46 1.526(10) . ?
C45 H45A 0.9700 . ?
C45 H45B 0.9700 . ?
C46 C47 1.521(10) . ?
C46 C48 1.522(10) . ?
C46 H46 0.9800 . ?
C47 H47A 0.9600 . ?
C47 H47B 0.9600 . ?
C47 H47C 0.9600 . ?
C48 H48A 0.9600 . ?
C48 H48B 0.9600 . ?
C48 H48C 0.9600 . ?
O1 P1 1.541(13) . ?
O2 P1 1.640(16) . ?
O3 P2 1.577(15) . ?
O4 P2 1.541(12) . ?
O5 P3 1.608(14) . ?
O6 P3 1.581(14) . ?
O7 P4 1.580(14) . ?
O8 P4 1.547(14) . ?
O9 P5 1.636(17) . ?
O10 P5 1.611(15) . ?
O11 P6 1.49(2) . ?
O12 P6 1.72(2) . ?
P1 S2 1.988(7) . ?
P1 S1 1.991(6) . ?
P2 S4 1.987(7) . ?
P2 S3 1.992(6) . ?
P3 S5 1.951(6) . ?
P3 S6 1.997(6) . ?
P4 S8 1.978(6) . ?
P4 S7 1.990(7) . ?
P5 S9 1.924(8) . ?
P5 S10 1.980(7) . ?
P6 S11 1.932(8) . ?
P6 S12 1.963(7) . ?
Pd1 S13 2.2632(10) . ?
Pd1 S2 2.363(4) . ?
Pd1 Pd3 2.9399(16) 2_666 ?
Pd1 Pd2 2.9545(14) . ?
Pd2 S13 2.2522(12) . ?
Pd2 S7 2.365(4) . ?
Pd2 Pd3 2.9356(14) . ?
Pd3 S13 2.2647(10) . ?
Pd3 S4 2.364(4) . ?
